data_2204701
loop_
_publ_author_name
'Mazur, Liliana'
'Koziol, Anna E.'
'Modzelewska-Banachiewicz, Bozena'

_publ_section_title
;
 C---H&#x00B7;&#x00B7;&#x00B7;N contacts in
 4-phenyl-3-(4-pyridyl)-4<i>H</i>-1,2,4-triazole
;
_journal_issue 12
_journal_name_full 'Acta Crystallographica Section E'
_journal_page_first o2287
_journal_page_last o2289
_journal_paper_doi 10.1107/S1600536804028417
_journal_volume 60
_journal_year 2004
_chemical_formula_iupac 'C13 H10 N4'
_chemical_formula_moiety 'C13 H10 N4'
_chemical_formula_sum 'C13 H10 N4'
_chemical_formula_weight 222.25
_chemical_melting_point 475
_chemical_name_common
;
3-(4-pyridyl)-4-phenyl-4H-1,2,4-triazole
;
_chemical_name_systematic
;
3-(4-pyridyl)-4-phenyl-4H-1,2,4-triazole
;
_space_group_IT_number 14
_symmetry_cell_setting monoclinic
_symmetry_space_group_name_Hall '-P 2yn'
_symmetry_space_group_name_H-M 'P 1 21/n 1'
_atom_sites_solution_hydrogens geom
_atom_sites_solution_primary direct
_atom_sites_solution_secondary difmap
_audit_creation_method SHELXL-97
_cell_angle_alpha 90.00
_cell_angle_beta 98.69(3)
_cell_angle_gamma 90.00
_cell_formula_units_Z 4
_cell_length_a 9.165(2)
_cell_length_b 12.030(4)
_cell_length_c 9.812(4)
_cell_measurement_reflns_used 58
_cell_measurement_temperature 293(2)
_cell_measurement_theta_max 15
_cell_measurement_theta_min 6
_cell_volume 1069.4(6)
_computing_cell_refinement 'KM-4 Software'
_computing_data_collection 'KM-4 Software (Kuma, 1998)'
_computing_data_reduction 'KM-4 Software'
_computing_molecular_graphics 'SHELXTL/PC (Sheldrick, 1990)'
_computing_publication_material 'SHELXL97 and enCIFer (Allen et al., 2004)'
_computing_structure_refinement 'SHELXL97 (Sheldrick, 1997)'
_computing_structure_solution 'SHELXS97 (Sheldrick, 1997)'
_diffrn_ambient_temperature 293(2)
_diffrn_measured_fraction_theta_full 0.999
_diffrn_measured_fraction_theta_max 0.999
_diffrn_measurement_device_type 'Kuma KM-4 four-circle'
_diffrn_measurement_method \w-2\q
_diffrn_radiation_monochromator graphite
_diffrn_radiation_source 'fine-focus sealed tube'
_diffrn_radiation_type CuK\a
_diffrn_radiation_wavelength 1.54178
_diffrn_reflns_av_R_equivalents 0
_diffrn_reflns_av_sigmaI/netI 0.2172
_diffrn_reflns_limit_h_max 11
_diffrn_reflns_limit_h_min -11
_diffrn_reflns_limit_k_max 15
_diffrn_reflns_limit_k_min 0
_diffrn_reflns_limit_l_max 12
_diffrn_reflns_limit_l_min 0
_diffrn_reflns_number 2210
_diffrn_reflns_theta_full 75.10
_diffrn_reflns_theta_max 75.10
_diffrn_reflns_theta_min 5.86
_diffrn_standards_decay_% 2.96
_diffrn_standards_interval_count 100
_diffrn_standards_number 3
_exptl_absorpt_coefficient_mu 0.698
_exptl_absorpt_correction_T_max 0.9884
_exptl_absorpt_correction_T_min 0.7057
_exptl_absorpt_correction_type numerical
_exptl_absorpt_process_details '(KM-4 Software; Kuma, 1998)'
_exptl_crystal_colour orange
_exptl_crystal_density_diffrn 1.380
_exptl_crystal_density_method 'not measured'
_exptl_crystal_description plate
_exptl_crystal_F_000 464
_exptl_crystal_size_max 0.54
_exptl_crystal_size_mid 0.21
_exptl_crystal_size_min 0.02
_refine_diff_density_max 0.18
_refine_diff_density_min -0.22
_refine_ls_extinction_method none
_refine_ls_goodness_of_fit_ref 0.955
_refine_ls_hydrogen_treatment constr
_refine_ls_matrix_type full
_refine_ls_number_parameters 154
_refine_ls_number_reflns 2210
_refine_ls_number_restraints 0
_refine_ls_restrained_S_all 0.955
_refine_ls_R_factor_all 0.2608
_refine_ls_R_factor_gt 0.0568
_refine_ls_shift/su_max 0.000
_refine_ls_shift/su_mean 0.000
_refine_ls_structure_factor_coef Fsqd
_refine_ls_weighting_details 'calc w = 1/[\s^2^(Fo^2^)+(0.046P)^2^] where P = (Fo^2^+2Fc^2^)/3'
_refine_ls_weighting_scheme calc
_refine_ls_wR_factor_gt 0.0870
_refine_ls_wR_factor_ref 0.1257
_reflns_number_gt 702
_reflns_number_total 2210
_reflns_threshold_expression I>2\s(I)
_cod_data_source_file hg6100.cif
_cod_data_source_block I
_cod_original_sg_symbol_H-M 'P 21/n'
_cod_database_code 2204701

loop_
_symmetry_equiv_pos_as_xyz
'x, y, z'
'-x+1/2, y+1/2, -z+1/2'
'-x, -y, -z'
'x-1/2, -y-1/2, z-1/2'

loop_
_atom_site_label
_atom_site_fract_x
_atom_site_fract_y
_atom_site_fract_z
_atom_site_U_iso_or_equiv
_atom_site_adp_type
_atom_site_calc_flag
_atom_site_refinement_flags
_atom_site_occupancy
_atom_site_type_symbol
N1 0.4382(3) 0.4825(2) 0.2858(3) 0.0604(8) Uani d . 1 N
N2 0.3671(3) 0.3916(2) 0.3369(3) 0.0545(7) Uani d . 1 N
C3 0.4703(3) 0.3284(2) 0.4059(3) 0.0426(8) Uani d . 1 C
N4 0.6066(2) 0.3734(2) 0.4020(2) 0.0423(7) Uani d . 1 N
C5 0.5791(4) 0.4677(3) 0.3262(3) 0.0556(9) Uani d . 1 C
H5 0.6520 0.5160 0.3057 0.067 Uiso calc R 1 H
N1P 0.3725(3) 0.0411(2) 0.6306(3) 0.0542(8) Uani d . 1 N
C2P 0.4694(4) 0.1180(3) 0.6853(3) 0.0570(9) Uani d . 1 C
H2P 0.5147 0.1079 0.7759 0.068 Uiso calc R 1 H
C3P 0.5066(3) 0.2109(3) 0.6164(3) 0.0500(8) Uani d . 1 C
H3P 0.5753 0.2614 0.6598 0.060 Uiso calc R 1 H
C4P 0.4408(3) 0.2282(2) 0.4829(3) 0.0408(8) Uani d . 1 C
C5P 0.3414(3) 0.1492(3) 0.4237(3) 0.0452(8) Uani d . 1 C
H5P 0.2947 0.1577 0.3334 0.054 Uiso calc R 1 H
C6P 0.3120(3) 0.0579(3) 0.4999(4) 0.0529(9) Uani d . 1 C
H6P 0.2461 0.0050 0.4577 0.063 Uiso calc R 1 H
C1F 0.7509(3) 0.3315(3) 0.4593(3) 0.0403(7) Uani d . 1 C
C2F 0.7929(3) 0.2264(3) 0.4240(3) 0.0489(8) Uani d . 1 C
H2F 0.7280 0.1816 0.3662 0.059 Uiso calc R 1 H
C3F 0.9329(4) 0.1889(3) 0.4757(3) 0.0547(9) Uani d . 1 C
H3F 0.9630 0.1183 0.4531 0.066 Uiso calc R 1 H
C4F 1.0280(3) 0.2569(3) 0.5612(3) 0.0513(9) Uani d . 1 C
H4F 1.1224 0.2319 0.5958 0.062 Uiso calc R 1 H
C5F 0.9843(3) 0.3603(3) 0.5951(3) 0.0495(8) Uani d . 1 C
H5F 1.0492 0.4054 0.6525 0.059 Uiso calc R 1 H
C6F 0.8443(3) 0.3986(3) 0.5448(3) 0.0470(8) Uani d . 1 C
H6F 0.8142 0.4689 0.5686 0.056 Uiso calc R 1 H

loop_
_atom_site_aniso_label
_atom_site_aniso_U_11
_atom_site_aniso_U_22
_atom_site_aniso_U_33
_atom_site_aniso_U_12
_atom_site_aniso_U_13
_atom_site_aniso_U_23
N1 0.0574(18) 0.0577(18) 0.0630(19) 0.0097(16) -0.0004(15) 0.0132(16)
N2 0.0495(15) 0.0555(17) 0.0554(19) 0.0055(15) -0.0024(13) 0.0053(15)
C3 0.0405(18) 0.0451(19) 0.041(2) 0.0005(16) 0.0022(15) -0.0018(16)
N4 0.0423(14) 0.0402(15) 0.0438(16) 0.0022(13) 0.0045(13) 0.0044(12)
C5 0.062(2) 0.0427(19) 0.061(2) -0.001(2) 0.0073(18) 0.0106(19)
N1P 0.0503(17) 0.0519(18) 0.060(2) -0.0039(14) 0.0058(15) 0.0044(15)
C2P 0.060(2) 0.062(2) 0.046(2) 0.000(2) 0.0013(18) 0.004(2)
C3P 0.052(2) 0.052(2) 0.044(2) -0.0107(18) -0.0003(16) 0.0007(17)
C4P 0.0343(17) 0.046(2) 0.043(2) 0.0024(15) 0.0066(14) 0.0018(16)
C5P 0.0386(17) 0.055(2) 0.041(2) 0.0040(16) 0.0016(14) -0.0019(17)
C6P 0.0412(19) 0.051(2) 0.065(3) -0.0056(17) 0.0017(18) -0.0044(19)
C1F 0.0352(16) 0.0444(18) 0.0413(18) 0.0023(16) 0.0063(13) 0.0025(16)
C2F 0.0508(19) 0.0441(18) 0.050(2) -0.0026(17) 0.0007(16) -0.0074(16)
C3F 0.054(2) 0.045(2) 0.064(3) 0.0082(18) 0.0083(18) -0.0024(18)
C4F 0.0405(18) 0.060(2) 0.053(2) 0.0046(19) 0.0055(16) 0.003(2)
C5F 0.0436(19) 0.052(2) 0.052(2) -0.0026(17) 0.0019(15) -0.0080(16)
C6F 0.0502(19) 0.0405(18) 0.051(2) -0.0010(16) 0.0089(17) -0.0061(16)

loop_
_atom_type_symbol
_atom_type_description
_atom_type_scat_dispersion_real
_atom_type_scat_dispersion_imag
_atom_type_scat_source
C C 0.0181 0.0091 'International Tables Vol C Tables 4.2.6.8 and 6.1.1.4'
H H 0.0000 0.0000 'International Tables Vol C Tables 4.2.6.8 and 6.1.1.4'
N N 0.0311 0.0180 'International Tables Vol C Tables 4.2.6.8 and 6.1.1.4'

loop_
_geom_angle_atom_site_label_1
_geom_angle_atom_site_label_2
_geom_angle_atom_site_label_3
_geom_angle
_geom_angle_publ_flag
C5 N1 N2 106.1(3) yes
C3 N2 N1 107.3(2) yes
N2 C3 N4 110.2(3) yes
N2 C3 C4P 124.3(3) yes
N4 C3 C4P 125.4(3) no
C5 N4 C3 104.6(2) yes
C5 N4 C1F 125.9(3) yes
C3 N4 C1F 129.5(2) no
N1 C5 N4 111.9(3) yes
N1 C5 H5 124.1 no
N4 C5 H5 124.1 no
C6P N1P C2P 115.8(3) no
N1P C2P C3P 124.3(3) no
N1P C2P H2P 117.9 no
C3P C2P H2P 117.9 no
C4P C3P C2P 119.1(3) no
C4P C3P H3P 120.4 no
C2P C3P H3P 120.4 no
C3P C4P C5P 117.6(3) no
C3P C4P C3 121.8(3) no
C5P C4P C3 120.6(3) no
C6P C5P C4P 119.4(3) no
C6P C5P H5P 120.3 no
C4P C5P H5P 120.3 no
N1P C6P C5P 123.7(3) no
N1P C6P H6P 118.1 no
C5P C6P H6P 118.1 no
C6F C1F C2F 121.5(3) no
C6F C1F N4 118.9(3) no
C2F C1F N4 119.6(3) no
C1F C2F C3F 119.0(3) no
C1F C2F H2F 120.5 no
C3F C2F H2F 120.5 no
C2F C3F C4F 119.7(3) no
C2F C3F H3F 120.2 no
C4F C3F H3F 120.2 no
C5F C4F C3F 120.4(3) no
C5F C4F H4F 119.8 no
C3F C4F H4F 119.8 no
C4F C5F C6F 120.6(3) no
C4F C5F H5F 119.7 no
C6F C5F H5F 119.7 no
C1F C6F C5F 118.9(3) no
C1F C6F H6F 120.6 no
C5F C6F H6F 120.6 no

loop_
_geom_bond_atom_site_label_1
_geom_bond_atom_site_label_2
_geom_bond_distance
_geom_bond_publ_flag
N1 C5 1.304(4) yes
N1 N2 1.404(3) yes
N2 C3 1.318(3) yes
C3 N4 1.367(3) yes
C3 C4P 1.469(4) no
N4 C5 1.360(3) yes
N4 C1F 1.448(3) yes
C5 H5 0.9300 no
N1P C6P 1.333(4) yes
N1P C2P 1.338(3) yes
C2P C3P 1.376(4) no
C2P H2P 0.9300 no
C3P C4P 1.373(4) no
C3P H3P 0.9300 no
C4P C5P 1.382(4) no
C5P C6P 1.378(4) no
C5P H5P 0.9300 no
C6P H6P 0.9300 no
C1F C6F 1.368(4) no
C1F C2F 1.381(4) no
C2F C3F 1.382(4) no
C2F H2F 0.9300 no
C3F C4F 1.382(4) no
C3F H3F 0.9300 no
C4F C5F 1.363(4) no
C4F H4F 0.9300 no
C5F C6F 1.382(4) no
C5F H5F 0.9300 no
C6F H6F 0.9300 no

loop_
_geom_hbond_atom_site_label_D
_geom_hbond_atom_site_label_H
_geom_hbond_atom_site_label_A
_geom_hbond_site_symmetry_A
_geom_hbond_distance_DH
_geom_hbond_distance_HA
_geom_hbond_distance_DA
_geom_hbond_angle_DHA
_geom_hbond_publ_flag
C5 H5 N1p 4_665 0.93 2.93 3.534(4) 124 yes
C6f H6f N2 3_666 0.93 2.63 3.486(4) 154 yes
C6f H6f N1 3_666 0.93 2.96 3.580(4) 126 yes
C2f H2f N1p 3_656 0.93 2.84 3.563(4) 136 yes
C5f H5f N1p 2_656 0.93 2.69 3.554(4) 155 yes
C6p H6p N1 2_545 0.93 2.72 3.464(4) 137 yes
C4f H4f \p 1_655 0.93 2.94 3.782(4) 151 yes

loop_
_geom_torsion_atom_site_label_1
_geom_torsion_atom_site_label_2
_geom_torsion_atom_site_label_3
_geom_torsion_atom_site_label_4
_geom_torsion
_geom_torsion_publ_flag
C5 N1 N2 C3 0.5(3) no
N1 N2 C3 N4 -0.3(3) no
N1 N2 C3 C4P 176.1(3) no
N2 C3 N4 C5 0.0(3) no
C4P C3 N4 C5 -176.3(3) no
N2 C3 N4 C1F -177.9(3) no
C4P C3 N4 C1F 5.8(5) no
N2 N1 C5 N4 -0.5(4) no
C3 N4 C5 N1 0.4(4) no
C1F N4 C5 N1 178.4(3) no
C6P N1P C2P C3P 1.0(5) no
N1P C2P C3P C4P 0.4(5) no
C2P C3P C4P C5P -1.0(4) no
C2P C3P C4P C3 177.0(3) no
N2 C3 C4P C3P -130.7(3) yes
N4 C3 C4P C3P 45.1(4) no
N2 C3 C4P C5P 47.2(4) no
N4 C3 C4P C5P -137.0(3) no
C3P C4P C5P C6P 0.3(4) no
C3 C4P C5P C6P -177.8(3) no
C2P N1P C6P C5P -1.8(5) no
C4P C5P C6P N1P 1.2(5) no
C5 N4 C1F C6F 56.3(4) no
C3 N4 C1F C6F -126.2(3) no
C5 N4 C1F C2F -121.9(3) yes
C3 N4 C1F C2F 55.5(4) no
C6F C1F C2F C3F -0.4(5) no
N4 C1F C2F C3F 177.8(3) no
C1F C2F C3F C4F -0.1(5) no
C2F C3F C4F C5F 0.3(5) no
C3F C4F C5F C6F 0.1(5) no
C2F C1F C6F C5F 0.8(5) no
N4 C1F C6F C5F -177.4(3) no
C4F C5F C6F C1F -0.6(5) no

loop_
_cod_related_entry_id
_cod_related_entry_database
_cod_related_entry_code
1 ChemSpider 15018129
